data_4116520
loop_
_publ_author_name
'Kazumasa Honda'
'Fusae Nakanishi'
'Neil Feeder'

_publ_contact_author_address
;
 National Institute of Materials and Chemical Research
 Tsukuba,  Ibaraki 305-8565
 Japan
;
_publ_contact_author_email honda@nimc.go.jp
_publ_contact_author_fax '(81) 298 54 4627'
_publ_contact_author_name 'Dr Kazumasa Honda'
_publ_contact_author_phone '(81) 298 54 4625'
_publ_section_title
;
 Kinetic and Mechanistic Study on Single-Crystal-to-Single-Crystal
 Photodimerization of 2-Benzyl-5-benzylidenecyclopentanone Utilizing X-ray
 Diffraction
;
_journal_name_full 'Journal of the American Chemical Society'
_journal_page_first 8246
_journal_page_last 8250
_journal_paper_doi 10.1021/ja991386k
_journal_volume 121
_journal_year 1999
_chemical_formula_moiety 'C19 H18 O '
_chemical_formula_sum 'C19 H18 O'
_chemical_formula_weight 262.35
_chemical_melting_point 404
_space_group_IT_number 61
_symmetry_cell_setting orthorhombic
_symmetry_Int_Tables_number 61
_symmetry_space_group_name_Hall '-P 2ac 2ab'
_symmetry_space_group_name_H-M 'P b c a'
_audit_creation_date 'Wed Mar 18 20:47:04 1998'
_audit_creation_method 'from TEXRAY.INF file'
_audit_update_record '98-08-13 updated by K. HONDA'
_cell_angle_alpha 90
_cell_angle_beta 90
_cell_angle_gamma 90
_cell_formula_units_Z 8
_cell_length_a 31.235(4)
_cell_length_b 10.637(1)
_cell_length_c 8.579(3)
_cell_measurement_reflns_used 15
_cell_measurement_temperature 132
_cell_measurement_theta_max 13.7
_cell_measurement_theta_min 10.5
_cell_volume 2850.3(11)
_computing_cell_refinement 'CAD4 diffractometer control (Enraf-Nonius, 1989)'
_computing_data_collection 'CAD4 diffractometer control (Enraf-Nonius, 1989)'
_computing_data_reduction 'TEXSAN PROCESS (Molecular Structure Corporation, 1994)'
_computing_publication_material 'TEXSAN FINISH (Molecular Structure Corporation, 1998)'
_computing_structure_refinement 'TEXSAN LS (Molecular Structure Corporation, 1994)'
_computing_structure_solution 'SHELXS86 (Sheldrick, 1985)'
_diffrn_ambient_temperature 132
_diffrn_measurement_device_type 'Enraf-Nonius CAD4'
_diffrn_measurement_method \w
_diffrn_orient_matrix_UB_11 -0.00798
_diffrn_orient_matrix_UB_12 0.08918
_diffrn_orient_matrix_UB_13 0.02291
_diffrn_orient_matrix_UB_21 0.02259
_diffrn_orient_matrix_UB_22 0.00364
_diffrn_orient_matrix_UB_23 0.08247
_diffrn_orient_matrix_UB_31 0.02123
_diffrn_orient_matrix_UB_32 0.02958
_diffrn_orient_matrix_UB_33 -0.07888
_diffrn_radiation_detector 'scintillation counter'
_diffrn_radiation_monochromator graphite
_diffrn_radiation_source 'fine focus Enraf-Nonius Mo tube'
_diffrn_radiation_type 'Mo K\a'
_diffrn_radiation_wavelength 0.71073
_diffrn_reflns_av_R_equivalents 0.041
_diffrn_reflns_av_sigmaI/netI 0.115
_diffrn_reflns_limit_h_max 36
_diffrn_reflns_limit_h_min 0
_diffrn_reflns_limit_k_max 12
_diffrn_reflns_limit_k_min 0
_diffrn_reflns_limit_l_max 10
_diffrn_reflns_limit_l_min 0
_diffrn_reflns_number 2652
_diffrn_reflns_reduction_process 'Lp corrections applied'
_diffrn_reflns_theta_max 25.0
_diffrn_reflns_theta_min 1.0
_diffrn_standards_decay_% -2.45
_diffrn_standards_interval_time 60
_diffrn_standards_number 3
_exptl_absorpt_coefficient_mu 0.074
_exptl_absorpt_correction_T_max 0.993
_exptl_absorpt_correction_T_min 0.965
_exptl_absorpt_correction_type psi-scan
_exptl_absorpt_process_details '(North, Phillips & Mathews, 1968)'
_exptl_crystal_colour 'clear colourless'
_exptl_crystal_density_diffrn 1.223
_exptl_crystal_description plate
_exptl_crystal_F_000 1120.00
_exptl_crystal_size_max 0.50
_exptl_crystal_size_mid 0.37
_exptl_crystal_size_min 0.32
_refine_diff_density_max 0.28
_refine_diff_density_min -0.28
_refine_ls_extinction_method none
_refine_ls_goodness_of_fit_ref 1.160
_refine_ls_hydrogen_treatment refall
_refine_ls_matrix_type full
_refine_ls_number_constraints 0
_refine_ls_number_parameters 253
_refine_ls_number_reflns 1543
_refine_ls_number_restraints 0
_refine_ls_R_factor_all 0.1572
_refine_ls_R_factor_gt 0.0631
_refine_ls_shift/su_max 0.0044
_refine_ls_structure_factor_coef F
_refine_ls_weighting_details 'w = 1/[\s^2^(Fo) + 0.00160|Fo|^2^]'
_refine_ls_weighting_scheme calc
_refine_ls_wR_factor_all 0.0919
_refine_ls_wR_factor_ref 0.0696
_reflns_number_gt 1543
_reflns_number_total 2499
_reflns_observed_criterion >1.0sigma(I)
_cod_data_source_file ja991386k_1.cif
_cod_data_source_block BBCP@132K
_cod_original_cell_volume 2850.2(9)
_cod_original_sg_symbol_H-M 'P b c a '
_cod_original_formula_sum 'C19 H18 O '
_cod_database_code 4116520

loop_
_symmetry_equiv_pos_as_xyz
x,y,z
1/2+x,1/2-y,-z
-x,1/2+y,1/2-z
1/2-x,-y,1/2+z
-x,-y,-z
1/2-x,1/2+y,z
x,1/2-y,1/2+z
1/2+x,y,1/2-z

loop_
_atom_site_label
_atom_site_type_symbol
_atom_site_fract_x
_atom_site_fract_y
_atom_site_fract_z
_atom_site_U_iso_or_equiv
_atom_site_adp_type
_atom_site_occupancy
_atom_site_calc_flag
O1 O 0.04180(8) 0.2333(2) 0.0109(3) 0.0367(8) Uani 1.00 d
C1 C 0.0410(1) 0.3191(3) 0.1056(4) 0.0246(9) Uani 1.00 d
C2 C 0.0802(1) 0.3755(3) 0.1845(5) 0.028(1) Uani 1.00 d
C3 C 0.0647(1) 0.5053(3) 0.2331(5) 0.0268(10) Uani 1.00 d
C4 C 0.0167(1) 0.4921(3) 0.2659(4) 0.0237(9) Uani 1.00 d
C5 C 0.0023(1) 0.3830(3) 0.1677(4) 0.0211(9) Uani 1.00 d
C6 C 0.1214(1) 0.3652(4) 0.0921(5) 0.031(1) Uani 1.00 d
C7 C 0.1605(1) 0.3911(4) 0.1908(4) 0.0300(10) Uani 1.00 d
C8 C 0.1779(1) 0.2990(4) 0.2867(5) 0.035(1) Uani 1.00 d
C9 C 0.2131(1) 0.3247(5) 0.3801(5) 0.045(1) Uani 1.00 d
C10 C 0.2318(1) 0.4414(5) 0.3752(5) 0.047(1) Uani 1.00 d
C11 C 0.2156(1) 0.5336(4) 0.2779(5) 0.043(1) Uani 1.00 d
C12 C 0.1797(1) 0.5087(4) 0.1884(5) 0.035(1) Uani 1.00 d
C13 C -0.0365(1) 0.3336(3) 0.1396(4) 0.0242(9) Uani 1.00 d
C14 C -0.0787(1) 0.3697(3) 0.1975(4) 0.0240(9) Uani 1.00 d
C15 C -0.0857(1) 0.4600(3) 0.3148(4) 0.028(1) Uani 1.00 d
C16 C -0.1266(1) 0.4849(4) 0.3675(5) 0.033(1) Uani 1.00 d
C17 C -0.1614(1) 0.4225(4) 0.3064(5) 0.035(1) Uani 1.00 d
C18 C -0.1553(1) 0.3341(4) 0.1905(5) 0.035(1) Uani 1.00 d
C19 C -0.1145(1) 0.3071(3) 0.1386(5) 0.030(1) Uani 1.00 d
H1 H 0.081(1) 0.326(4) 0.283(5) 0.05(1) Uiso 1.00 d
H2 H 0.080(1) 0.541(3) 0.321(4) 0.030(10) Uiso 1.00 d
H3 H 0.071(1) 0.568(4) 0.146(5) 0.05(1) Uiso 1.00 d
H4 H -0.0005(10) 0.571(3) 0.241(4) 0.016(8) Uiso 1.00 d
H5 H 0.0106(10) 0.478(3) 0.378(4) 0.019(8) Uiso 1.00 d
H6 H 0.124(1) 0.274(4) 0.057(4) 0.04(1) Uiso 1.00 d
H7 H 0.119(1) 0.427(3) 0.002(4) 0.027(9) Uiso 1.00 d
H8 H 0.165(1) 0.217(4) 0.292(5) 0.04(1) Uiso 1.00 d
H9 H 0.226(1) 0.257(4) 0.443(4) 0.04(1) Uiso 1.00 d
H10 H 0.255(1) 0.459(4) 0.435(4) 0.04(1) Uiso 1.00 d
H11 H 0.230(1) 0.619(4) 0.278(4) 0.06(1) Uiso 1.00 d
H12 H 0.169(1) 0.576(4) 0.127(5) 0.05(1) Uiso 1.00 d
H13 H -0.036(1) 0.262(3) 0.072(4) 0.034(10) Uiso 1.00 d
H14 H -0.061(1) 0.502(3) 0.364(4) 0.023(9) Uiso 1.00 d
H15 H -0.128(1) 0.542(4) 0.441(4) 0.03(1) Uiso 1.00 d
H16 H -0.191(1) 0.439(3) 0.344(4) 0.04(1) Uiso 1.00 d
H17 H -0.178(1) 0.291(3) 0.146(5) 0.04(1) Uiso 1.00 d
H18 H -0.110(1) 0.244(4) 0.060(4) 0.04(1) Uiso 1.00 d

loop_
_atom_site_aniso_label
_atom_site_aniso_U_11
_atom_site_aniso_U_22
_atom_site_aniso_U_33
_atom_site_aniso_U_12
_atom_site_aniso_U_13
_atom_site_aniso_U_23
O1 0.030(1) 0.039(2) 0.041(2) -0.004(1) 0.005(1) -0.020(1)
C1 0.026(2) 0.027(2) 0.021(2) 0.000(2) 0.002(2) 0.002(2)
C2 0.025(2) 0.032(2) 0.027(2) 0.000(2) -0.002(2) -0.005(2)
C3 0.024(2) 0.027(2) 0.030(2) -0.002(2) -0.001(2) -0.006(2)
C4 0.024(2) 0.023(2) 0.025(2) 0.004(1) -0.002(2) -0.002(2)
C5 0.024(2) 0.024(2) 0.015(2) 0.003(1) 0.002(1) 0.001(2)
C6 0.025(2) 0.037(2) 0.030(2) -0.001(2) 0.002(2) -0.005(2)
C7 0.021(2) 0.041(2) 0.028(2) 0.005(2) 0.008(2) -0.008(2)
C8 0.032(2) 0.040(2) 0.033(2) 0.008(2) 0.007(2) 0.000(2)
C9 0.033(2) 0.063(3) 0.039(2) 0.021(2) 0.001(2) 0.002(2)
C10 0.017(2) 0.082(4) 0.040(3) 0.011(2) -0.004(2) -0.021(3)
C11 0.024(2) 0.051(3) 0.053(3) -0.003(2) 0.004(2) -0.011(2)
C12 0.026(2) 0.041(2) 0.038(2) 0.003(2) 0.000(2) 0.003(2)
C13 0.027(2) 0.021(2) 0.024(2) 0.002(2) -0.001(2) 0.000(2)
C14 0.025(2) 0.021(2) 0.026(2) 0.004(1) -0.002(2) 0.004(2)
C15 0.026(2) 0.031(2) 0.026(2) 0.004(2) -0.007(2) 0.007(2)
C16 0.034(2) 0.036(2) 0.028(2) 0.010(2) 0.001(2) 0.000(2)
C17 0.023(2) 0.042(2) 0.040(2) 0.005(2) 0.002(2) 0.014(2)
C18 0.024(2) 0.031(2) 0.048(2) -0.002(2) -0.002(2) 0.005(2)
C19 0.026(2) 0.022(2) 0.040(2) -0.003(2) 0.000(2) 0.001(2)

loop_
_atom_type_symbol
_atom_type_description
_atom_type_scat_dispersion_real
_atom_type_scat_dispersion_imag
_atom_type_scat_source
O O 0.011 0.006
;International Tables for Crystallography
(1992, Vol. C, Tables 4.2.6.8 and 6.1.1.1)
;
C C 0.003 0.002
;International Tables for Crystallography
(1992, Vol. C, Tables 4.2.6.8 and 6.1.1.1)
;
H H 0.000 0.000
;International Tables for Crystallography
(1992, Vol. C, Table 6.1.1.2)
;

loop_
_geom_angle_atom_site_label_1
_geom_angle_atom_site_label_2
_geom_angle_atom_site_label_3
_geom_angle
_geom_angle_site_symmetry_1
_geom_angle_site_symmetry_2
_geom_angle_site_symmetry_3
_geom_angle_publ_flag
O1 C1 C2 125.0(3) 1_555 1_555 1_555 yes
O1 C1 C5 126.6(3) 1_555 1_555 1_555 yes
C2 C1 C5 108.4(3) 1_555 1_555 1_555 yes
C1 C2 C3 102.9(3) 1_555 1_555 1_555 yes
C1 C2 C6 115.0(3) 1_555 1_555 1_555 yes
C1 C2 H1 101(2) 1_555 1_555 1_555 no
C3 C2 C6 118.6(3) 1_555 1_555 1_555 yes
C3 C2 H1 105(2) 1_555 1_555 1_555 no
C6 C2 H1 112(2) 1_555 1_555 1_555 no
C2 C3 C4 106.2(3) 1_555 1_555 1_555 yes
C2 C3 H2 114(2) 1_555 1_555 1_555 no
C2 C3 H3 108(2) 1_555 1_555 1_555 no
C4 C3 H2 111(2) 1_555 1_555 1_555 no
C4 C3 H3 113(2) 1_555 1_555 1_555 no
H2 C3 H3 102(2) 1_555 1_555 1_555 no
C3 C4 C5 105.0(3) 1_555 1_555 1_555 yes
C3 C4 H4 113(1) 1_555 1_555 1_555 no
C3 C4 H5 112(1) 1_555 1_555 1_555 no
C5 C4 H4 111(1) 1_555 1_555 1_555 no
C5 C4 H5 111(1) 1_555 1_555 1_555 no
H4 C4 H5 102(2) 1_555 1_555 1_555 no
C1 C5 C4 108.2(3) 1_555 1_555 1_555 yes
C1 C5 C13 119.4(3) 1_555 1_555 1_555 yes
C4 C5 C13 132.2(3) 1_555 1_555 1_555 yes
C2 C6 C7 112.4(3) 1_555 1_555 1_555 yes
C2 C6 H6 107(2) 1_555 1_555 1_555 no
C2 C6 H7 106(1) 1_555 1_555 1_555 no
C7 C6 H6 105(2) 1_555 1_555 1_555 no
C7 C6 H7 111(1) 1_555 1_555 1_555 no
H6 C6 H7 113(2) 1_555 1_555 1_555 no
C6 C7 C8 121.3(4) 1_555 1_555 1_555 yes
C6 C7 C12 120.3(4) 1_555 1_555 1_555 yes
C8 C7 C12 118.4(4) 1_555 1_555 1_555 yes
C7 C8 C9 120.9(4) 1_555 1_555 1_555 yes
C7 C8 H8 120(2) 1_555 1_555 1_555 no
C9 C8 H8 118(2) 1_555 1_555 1_555 no
C8 C9 C10 119.8(4) 1_555 1_555 1_555 yes
C8 C9 H9 119(2) 1_555 1_555 1_555 no
C10 C9 H9 120(2) 1_555 1_555 1_555 no
C9 C10 C11 120.3(4) 1_555 1_555 1_555 yes
C9 C10 H10 120(2) 1_555 1_555 1_555 no
C11 C10 H10 118(2) 1_555 1_555 1_555 no
C10 C11 C12 119.7(4) 1_555 1_555 1_555 yes
C10 C11 H11 118(2) 1_555 1_555 1_555 no
C12 C11 H11 121(2) 1_555 1_555 1_555 no
C7 C12 C11 120.9(4) 1_555 1_555 1_555 yes
C7 C12 H12 122(2) 1_555 1_555 1_555 no
C11 C12 H12 116(2) 1_555 1_555 1_555 no
C5 C13 C14 130.6(3) 1_555 1_555 1_555 yes
C5 C13 H13 114(2) 1_555 1_555 1_555 no
C14 C13 H13 114(2) 1_555 1_555 1_555 no
C13 C14 C15 124.2(3) 1_555 1_555 1_555 yes
C13 C14 C19 118.3(3) 1_555 1_555 1_555 yes
C15 C14 C19 117.4(3) 1_555 1_555 1_555 yes
C14 C15 C16 120.5(4) 1_555 1_555 1_555 yes
C14 C15 H14 120(1) 1_555 1_555 1_555 no
C16 C15 H14 119(1) 1_555 1_555 1_555 no
C15 C16 C17 120.9(4) 1_555 1_555 1_555 yes
C15 C16 H15 115(2) 1_555 1_555 1_555 no
C17 C16 H15 123(2) 1_555 1_555 1_555 no
C16 C17 C18 119.5(4) 1_555 1_555 1_555 yes
C16 C17 H16 121(2) 1_555 1_555 1_555 no
C18 C17 H16 118(2) 1_555 1_555 1_555 no
C17 C18 C19 120.1(4) 1_555 1_555 1_555 yes
C17 C18 H17 121(2) 1_555 1_555 1_555 no
C19 C18 H17 118(2) 1_555 1_555 1_555 no
C14 C19 C18 121.5(4) 1_555 1_555 1_555 yes
C14 C19 H18 117(2) 1_555 1_555 1_555 no
C18 C19 H18 120(2) 1_555 1_555 1_555 no

loop_
_geom_bond_atom_site_label_1
_geom_bond_atom_site_label_2
_geom_bond_distance
_geom_bond_site_symmetry_1
_geom_bond_site_symmetry_2
_geom_bond_publ_flag
O1 C1 1.222(4) 1_555 1_555 yes
C1 C2 1.521(5) 1_555 1_555 yes
C1 C5 1.486(5) 1_555 1_555 yes
C2 C3 1.521(5) 1_555 1_555 yes
C2 C6 1.516(5) 1_555 1_555 yes
C3 C4 1.534(5) 1_555 1_555 yes
C4 C5 1.503(5) 1_555 1_555 yes
C5 C13 1.344(5) 1_555 1_555 yes
C6 C7 1.511(5) 1_555 1_555 yes
C7 C8 1.391(5) 1_555 1_555 yes
C7 C12 1.387(5) 1_555 1_555 yes
C8 C9 1.386(6) 1_555 1_555 yes
C9 C10 1.373(6) 1_555 1_555 yes
C10 C11 1.383(6) 1_555 1_555 yes
C11 C12 1.385(6) 1_555 1_555 yes
C13 C14 1.460(5) 1_555 1_555 yes
C14 C15 1.408(5) 1_555 1_555 yes
C14 C19 1.396(5) 1_555 1_555 yes
C15 C16 1.382(5) 1_555 1_555 yes
C16 C17 1.377(6) 1_555 1_555 yes
C17 C18 1.382(6) 1_555 1_555 yes
C18 C19 1.380(5) 1_555 1_555 yes

loop_
_geom_contact_atom_site_label_1
_geom_contact_atom_site_label_2
_geom_contact_distance
_geom_contact_site_symmetry_1
_geom_contact_site_symmetry_2
_geom_contact_publ_flag
C5 C14 2.548(5) 1_555 1_555 no
C5 C15 3.133(5) 1_555 1_555 no

loop_
_geom_torsion_atom_site_label_1
_geom_torsion_atom_site_label_2
_geom_torsion_atom_site_label_3
_geom_torsion_atom_site_label_4
_geom_torsion
_geom_torsion_site_symmetry_1
_geom_torsion_site_symmetry_2
_geom_torsion_site_symmetry_3
_geom_torsion_site_symmetry_4
_geom_torsion_publ_flag
O1 C1 C2 C3 157.6(4) 1_555 1_555 1_555 1_555 no
O1 C1 C2 C6 27.1(5) 1_555 1_555 1_555 1_555 no
O1 C1 C5 C4 -173.4(3) 1_555 1_555 1_555 1_555 no
O1 C1 C5 C13 11.1(5) 1_555 1_555 1_555 1_555 no
C1 C2 C3 C4 30.8(4) 1_555 1_555 1_555 1_555 no
C1 C2 C6 C7 -165.1(3) 1_555 1_555 1_555 1_555 no
C1 C5 C4 C3 10.8(4) 1_555 1_555 1_555 1_555 no
C1 C5 C13 C14 173.7(3) 1_555 1_555 1_555 1_555 no
C2 C1 C5 C4 8.5(4) 1_555 1_555 1_555 1_555 no
C2 C1 C5 C13 -166.9(3) 1_555 1_555 1_555 1_555 no
C2 C3 C4 C5 -26.2(4) 1_555 1_555 1_555 1_555 no
C2 C6 C7 C8 81.0(4) 1_555 1_555 1_555 1_555 no
C2 C6 C7 C12 -98.4(4) 1_555 1_555 1_555 1_555 no
C3 C2 C1 C5 -24.3(4) 1_555 1_555 1_555 1_555 no
C3 C2 C6 C7 72.5(5) 1_555 1_555 1_555 1_555 no
C3 C4 C5 C13 -174.5(4) 1_555 1_555 1_555 1_555 no
C4 C3 C2 C6 159.1(3) 1_555 1_555 1_555 1_555 no
C4 C5 C13 C14 -0.5(7) 1_555 1_555 1_555 1_555 no
C5 C1 C2 C6 -154.8(3) 1_555 1_555 1_555 1_555 no
C5 C13 C14 C15 -8.2(6) 1_555 1_555 1_555 1_555 no
C5 C13 C14 C19 174.9(4) 1_555 1_555 1_555 1_555 no
C6 C7 C8 C9 -178.1(3) 1_555 1_555 1_555 1_555 no
C6 C7 C12 C11 -179.8(3) 1_555 1_555 1_555 1_555 no
C7 C8 C9 C10 -1.8(6) 1_555 1_555 1_555 1_555 no
C7 C12 C11 C10 -2.3(6) 1_555 1_555 1_555 1_555 no
C8 C7 C12 C11 0.8(6) 1_555 1_555 1_555 1_555 no
C8 C9 C10 C11 0.3(6) 1_555 1_555 1_555 1_555 no
C9 C8 C7 C12 1.3(5) 1_555 1_555 1_555 1_555 no
C9 C10 C11 C12 1.7(6) 1_555 1_555 1_555 1_555 no
C13 C14 C15 C16 -177.3(3) 1_555 1_555 1_555 1_555 no
C13 C14 C19 C18 178.5(3) 1_555 1_555 1_555 1_555 no
C14 C15 C16 C17 -0.2(6) 1_555 1_555 1_555 1_555 no
C14 C19 C18 C17 -1.8(6) 1_555 1_555 1_555 1_555 no
C15 C14 C19 C18 1.4(5) 1_555 1_555 1_555 1_555 no
C15 C16 C17 C18 -0.2(6) 1_555 1_555 1_555 1_555 no
C16 C15 C14 C19 -0.3(5) 1_555 1_555 1_555 1_555 no
C16 C17 C18 C19 1.2(6) 1_555 1_555 1_555 1_555 no
